data_4080230
loop_
_publ_author_name
'Roitershtein, Dmitrii M.'
'Vinogradov, Alexander A.'
'Vinogradov, Alexei A.'
'Lyssenko, Konstantin A.'
'Nelyubina, Yulia V.'
'Anan&#x2019;ev, Ivan V.'
'Nifant&#x2019;ev, Ilya E.'
'Yakovlev, Vladimir A.'
'Kostitsyna, Natalya N.'

_publ_section_title
;
 Di- and Triphenylacetates of Lanthanum and Neodymium. Synthesis,
 Structural Diversity, and Application in Diene Polymerization
;
_journal_issue 5
_journal_name_full Organometallics
_journal_page_first 1272
_journal_paper_doi 10.1021/om301020r
_journal_volume 32
_journal_year 2013
_chemical_formula_moiety 'C96 H100 Al2 Nd2 O8'
_chemical_formula_sum 'C96 H100 Al2 Nd2 O8'
_chemical_formula_weight 1724.20
_chemical_name_systematic
; 
 ? 
;
_space_group_IT_number 2
_symmetry_cell_setting triclinic
_symmetry_space_group_name_Hall '-P 1'
_symmetry_space_group_name_H-M 'P -1'
_atom_sites_solution_hydrogens geom
_atom_sites_solution_primary direct
_atom_sites_solution_secondary difmap
_audit_creation_method SHELXL-97
_cell_angle_alpha 89.93(3)
_cell_angle_beta 87.36(3)
_cell_angle_gamma 83.60(3)
_cell_formula_units_Z 2
_cell_length_a 13.472(3)
_cell_length_b 14.630(3)
_cell_length_c 20.893(4)
_cell_measurement_reflns_used 999
_cell_measurement_temperature 100(2)
_cell_measurement_theta_max 29
_cell_measurement_theta_min 3
_cell_volume 4087.9(15)
_computing_cell_refinement 'Bruker SAINT'
_computing_data_collection 'Bruker APEX II'
_computing_data_reduction 'Bruker SAINT'
_computing_molecular_graphics 'Bruker SHELXTL'
_computing_publication_material 'Bruker SHELXTL'
_computing_structure_refinement 'SHELXL-97 (Sheldrick, 1997)'
_computing_structure_solution 'SHELXS-97 (Sheldrick, 1997)'
_diffrn_ambient_temperature 100(2)
_diffrn_measured_fraction_theta_full 0.975
_diffrn_measured_fraction_theta_max 0.975
_diffrn_measurement_device_type 'Bruker APEX II CCD area detector''
_diffrn_measurement_method 'omega scans'
_diffrn_radiation_monochromator graphite
_diffrn_radiation_source 'fine-focus sealed tube'
_diffrn_radiation_type MoK\a
_diffrn_radiation_wavelength 0.71073
_diffrn_reflns_av_R_equivalents 0.0232
_diffrn_reflns_av_sigmaI/netI 0.0475
_diffrn_reflns_limit_h_max 12
_diffrn_reflns_limit_h_min -18
_diffrn_reflns_limit_k_max 19
_diffrn_reflns_limit_k_min -19
_diffrn_reflns_limit_l_max 28
_diffrn_reflns_limit_l_min -21
_diffrn_reflns_number 32796
_diffrn_reflns_theta_full 29.00
_diffrn_reflns_theta_max 29.00
_diffrn_reflns_theta_min 1.70
_exptl_absorpt_coefficient_mu 1.335
_exptl_absorpt_correction_T_max 0.825
_exptl_absorpt_correction_T_min 0.731
_exptl_absorpt_correction_type multi-scan
_exptl_absorpt_process_details SADABS
_exptl_crystal_colour colorless
_exptl_crystal_density_diffrn 1.401
_exptl_crystal_density_method 'not measured'
_exptl_crystal_description prism
_exptl_crystal_F_000 1772
_exptl_crystal_size_max 0.25
_exptl_crystal_size_mid 0.15
_exptl_crystal_size_min 0.15
_refine_diff_density_max 2.012
_refine_diff_density_min -1.013
_refine_diff_density_rms 0.102
_refine_ls_extinction_method none
_refine_ls_goodness_of_fit_ref 0.988
_refine_ls_hydrogen_treatment constr
_refine_ls_matrix_type full
_refine_ls_number_parameters 986
_refine_ls_number_reflns 21207
_refine_ls_number_restraints 2
_refine_ls_restrained_S_all 0.988
_refine_ls_R_factor_all 0.0509
_refine_ls_R_factor_gt 0.0349
_refine_ls_shift/su_max 0.006
_refine_ls_shift/su_mean 0.000
_refine_ls_structure_factor_coef Fsqd
_refine_ls_weighting_details 'calc w=1/[\s^2^(Fo^2^)+(0.0433P)^2^+2.8199P] where P=(Fo^2^+2Fc^2^)/3'
_refine_ls_weighting_scheme calc
_refine_ls_wR_factor_gt 0.0802
_refine_ls_wR_factor_ref 0.0898
_reflns_number_gt 16547
_reflns_number_total 21207
_reflns_threshold_expression I>2\s(I)
_cod_data_source_file om301020r_si_001.cif
_cod_data_source_block comp_13
_cod_depositor_comments
;
The following automatic conversions were performed:

'_symmetry_cell_setting' value 'Triclinic' changed to 'triclinic'
according to /home/saulius/struct/CIF-dictionaries/cif_core.dic
dictionary named 'cif_core.dic' version 2.4.2 from 2011-04-26.

Automatic conversion script
Id: cif_fix_values 1891 2012-01-12 08:04:46Z andrius 
;
_cod_original_cell_volume 4087.7(14)
_cod_database_code 4080230

loop_
_symmetry_equiv_pos_as_xyz
'x, y, z'
'-x, -y, -z'

loop_
_atom_site_label
_atom_site_type_symbol
_atom_site_fract_x
_atom_site_fract_y
_atom_site_fract_z
_atom_site_U_iso_or_equiv
_atom_site_adp_type
_atom_site_occupancy
_atom_site_symmetry_multiplicity
_atom_site_calc_flag
_atom_site_refinement_flags
_atom_site_disorder_assembly
_atom_site_disorder_group
Nd1 Nd 0.870878(11) 0.621487(10) 0.233033(7) 0.01542(4) Uani 1 1 d . . .
O1A O 0.78029(16) 0.86858(16) 0.31625(10) 0.0273(5) Uani 1 1 d . . .
C1A C 0.8591(2) 0.8191(2) 0.32892(14) 0.0203(6) Uani 1 1 d . . .
O1C O 0.59514(16) 0.73681(15) 0.18485(10) 0.0254(5) Uani 1 1 d . . .
C1C C 0.6388(2) 0.6618(2) 0.16287(13) 0.0188(6) Uani 1 1 d . . .
O1 O 0.76988(16) 0.84302(15) 0.17633(10) 0.0242(5) Uani 1 1 d . . .
C1B C 0.6742(2) 0.64787(18) 0.34197(13) 0.0174(5) Uani 1 1 d . . .
O1B O 0.63812(16) 0.72683(14) 0.32433(10) 0.0242(5) Uani 1 1 d . . .
C1 C 0.8505(2) 0.81513(19) 0.14646(14) 0.0195(6) Uani 1 1 d . . .
Al1 Al 1.00419(7) 0.44513(7) 0.22473(5) 0.0273(2) Uani 1 1 d . . .
Al2 Al 0.50533(7) 1.02000(6) 0.27772(5) 0.0266(2) Uani 1 1 d . A .
C41 C 0.8613(2) 0.4150(2) 0.22356(17) 0.0309(7) Uani 1 1 d . . .
H41B H 0.8069 0.4549 0.2431 0.037 Uiso 1 1 d R . .
H41A H 0.8367 0.4110 0.1814 0.037 Uiso 1 1 d R . .
C42 C 0.8591(3) 0.3212(3) 0.2571(2) 0.0446(9) Uani 1 1 d . . .
H42A H 0.8847 0.3246 0.3001 0.054 Uiso 1 1 calc R . .
H42C H 0.9010 0.2737 0.2320 0.054 Uiso 1 1 calc R . .
H42B H 0.7902 0.3055 0.2604 0.054 Uiso 1 1 calc R . .
C43 C 1.0121(3) 0.5188(2) 0.30741(18) 0.0363(8) Uani 1 1 d . . .
H43A H 0.9537 0.5468 0.3309 0.044 Uiso 1 1 d R . .
H43B H 1.0386 0.4671 0.3321 0.044 Uiso 1 1 d R . .
C44 C 1.0951(3) 0.5826(3) 0.3043(3) 0.0664(16) Uani 1 1 d . . .
H44C H 1.0762 0.6346 0.2762 0.080 Uiso 1 1 calc R . .
H44B H 1.1575 0.5485 0.2874 0.080 Uiso 1 1 calc R . .
H44A H 1.1048 0.6055 0.3474 0.080 Uiso 1 1 calc R . .
C45 C 1.0204(3) 0.5371(3) 0.1509(2) 0.0454(10) Uani 1 1 d . . .
H45B H 1.0308 0.5988 0.1621 0.054 Uiso 1 1 d R . .
H45A H 1.0852 0.5023 0.1471 0.054 Uiso 1 1 d R . .
C46 C 0.9699(5) 0.5226(4) 0.0948(2) 0.095(2) Uani 1 1 d . . .
H46B H 0.8988 0.5195 0.1059 0.113 Uiso 1 1 calc R . .
H46C H 0.9986 0.4646 0.0746 0.113 Uiso 1 1 calc R . .
H46A H 0.9770 0.5735 0.0650 0.113 Uiso 1 1 calc R . .
C47 C 1.1117(3) 0.3422(3) 0.21604(19) 0.0400(9) Uani 1 1 d . . .
H47B H 1.1708 0.3731 0.2116 0.048 Uiso 1 1 d R . .
H47A H 1.1006 0.3063 0.1791 0.048 Uiso 1 1 d R . .
C48 C 1.1297(4) 0.2800(3) 0.2729(2) 0.0666(14) Uani 1 1 d . . .
H48C H 1.1800 0.2286 0.2608 0.080 Uiso 1 1 calc R . .
H48B H 1.0671 0.2563 0.2869 0.080 Uiso 1 1 calc R . .
H48A H 1.1537 0.3149 0.3079 0.080 Uiso 1 1 calc R . .
C51 C 0.6324(3) 1.0455(2) 0.22666(18) 0.0351(8) Uani 1 1 d . . .
H51A H 0.6686 1.0080 0.1938 0.042 Uiso 1 1 d R . .
H51B H 0.6073 1.0873 0.1943 0.042 Uiso 1 1 d R . .
C52 C 0.6948(3) 1.1043(3) 0.2650(2) 0.0483(10) Uani 1 1 d . . .
H52A H 0.6506 1.1522 0.2881 0.058 Uiso 1 1 calc R . .
H52C H 0.7411 1.1330 0.2358 0.058 Uiso 1 1 calc R . .
H52B H 0.7328 1.0655 0.2957 0.058 Uiso 1 1 calc R . .
C53 C 0.5404(2) 0.9566(2) 0.36270(15) 0.0296(7) Uani 1 1 d D . .
H53B H 0.5987 0.9133 0.3672 0.082(17) Uiso 1 1 d R A .
H53A H 0.5600 1.0085 0.3851 0.14(3) Uiso 1 1 d R . .
C54 C 0.459(2) 0.893(2) 0.3755(19) 0.0521(19) Uani 0.141(13) 1 d PD A 1
H54A H 0.3943 0.9297 0.3813 0.078 Uiso 0.141(13) 1 calc PR A 1
H54B H 0.4737 0.8572 0.4143 0.078 Uiso 0.141(13) 1 calc PR A 1
H54C H 0.4583 0.8511 0.3390 0.078 Uiso 0.141(13) 1 calc PR A 1
C54' C 0.4437(3) 0.9416(5) 0.4001(3) 0.0521(19) Uani 0.859(13) 1 d PD A 2
H54D H 0.4564 0.9360 0.4459 0.078 Uiso 0.859(13) 1 calc PR A 2
H54E H 0.4192 0.8852 0.3851 0.078 Uiso 0.859(13) 1 calc PR A 2
H54F H 0.3934 0.9941 0.3935 0.078 Uiso 0.859(13) 1 calc PR A 2
C55 C 0.4438(2) 0.9239(2) 0.22432(16) 0.0297(7) Uani 1 1 d . . .
H55A H 0.4523 0.8594 0.2339 0.036 Uiso 1 1 d R A .
H55C H 0.3770 0.9441 0.2402 0.036 Uiso 1 1 d R . .
C56 C 0.4478(4) 0.9484(3) 0.15345(18) 0.0500(11) Uani 1 1 d . A .
H56A H 0.5160 0.9319 0.1389 0.060 Uiso 1 1 d R . .
H56C H 0.3954 0.9260 0.1303 0.060 Uiso 1 1 d R . .
H56B H 0.4342 1.0133 0.1463 0.060 Uiso 1 1 d R . .
C57 C 0.4131(3) 1.1349(2) 0.28927(18) 0.0370(8) Uani 1 1 d . . .
H57A H 0.3536 1.1130 0.3076 0.044 Uiso 1 1 d R A .
H57B H 0.4404 1.1597 0.3263 0.044 Uiso 1 1 d R . .
C58 C 0.4053(3) 1.1996(3) 0.2325(2) 0.0535(11) Uani 1 1 d . A .
H58B H 0.3630 1.2567 0.2373 0.064 Uiso 1 1 d R . .
H58C H 0.4678 1.2180 0.2163 0.064 Uiso 1 1 d R . .
H58A H 0.3844 1.1634 0.1983 0.064 Uiso 1 1 d R . .
Nd2 Nd 0.642145(11) 0.850730(9) 0.254449(7) 0.01456(4) Uani 1 1 d . A .
O2 O 0.90011(16) 0.73935(14) 0.15821(11) 0.0278(5) Uani 1 1 d . . .
C2A C 0.9244(2) 0.85051(19) 0.38343(14) 0.0191(6) Uani 1 1 d . . .
O2A O 0.88828(17) 0.74425(14) 0.30018(10) 0.0274(5) Uani 1 1 d . . .
O2C O 0.72456(15) 0.62888(14) 0.17878(10) 0.0235(4) Uani 1 1 d . . .
C2C C 0.5884(2) 0.60919(19) 0.11050(13) 0.0178(5) Uani 1 1 d . . .
C2 C 0.8932(2) 0.88025(19) 0.09519(13) 0.0193(6) Uani 1 1 d . . .
C2B C 0.6159(2) 0.59908(19) 0.39604(13) 0.0170(5) Uani 1 1 d . . .
O2B O 0.75201(15) 0.60591(14) 0.31634(10) 0.0240(4) Uani 1 1 d . . .
C11A C 0.8935(2) 0.9535(2) 0.39772(14) 0.0223(6) Uani 1 1 d . . .
C11C C 0.6278(2) 0.6467(2) 0.04537(14) 0.0215(6) Uani 1 1 d . . .
C11 C 0.9655(2) 0.9342(2) 0.13300(14) 0.0228(6) Uani 1 1 d . . .
C11B C 0.5664(2) 0.67308(19) 0.44306(13) 0.0191(6) Uani 1 1 d . . .
C12A C 0.7957(2) 0.9836(2) 0.42188(16) 0.0301(7) Uani 1 1 d . . .
H12A H 0.7492 0.9400 0.4288 0.036 Uiso 1 1 calc R . .
C12C C 0.5639(3) 0.6723(2) -0.00312(16) 0.0331(8) Uani 1 1 d . . .
H12B H 0.4941 0.6695 0.0038 0.040 Uiso 1 1 calc R . .
C12B C 0.4689(2) 0.6706(2) 0.46801(14) 0.0224(6) Uani 1 1 d . . .
H12C H 0.4281 0.6283 0.4512 0.027 Uiso 1 1 calc R . .
C12 C 0.9262(3) 0.9875(2) 0.18600(15) 0.0287(7) Uani 1 1 d . . .
H12D H 0.8574 0.9887 0.1984 0.034 Uiso 1 1 calc R . .
C13A C 0.7665(3) 1.0754(2) 0.43571(18) 0.0377(8) Uani 1 1 d . . .
H13A H 0.7011 1.0941 0.4534 0.045 Uiso 1 1 calc R . .
C13C C 0.6010(3) 0.7023(3) -0.06229(18) 0.0452(10) Uani 1 1 d . . .
H13B H 0.5561 0.7204 -0.0949 0.054 Uiso 1 1 calc R . .
C13B C 0.4311(2) 0.7304(2) 0.51776(15) 0.0278(7) Uani 1 1 d . . .
H13C H 0.3647 0.7282 0.5346 0.033 Uiso 1 1 calc R . .
C13 C 0.9866(3) 1.0388(2) 0.22060(17) 0.0361(8) Uani 1 1 d . . .
H13D H 0.9588 1.0753 0.2559 0.043 Uiso 1 1 calc R . .
C14A C 0.8329(3) 1.1403(2) 0.42371(19) 0.0392(9) Uani 1 1 d . . .
H14A H 0.8124 1.2035 0.4321 0.047 Uiso 1 1 calc R . .
C14C C 0.7018(3) 0.7060(3) -0.07364(17) 0.0404(9) Uani 1 1 d . . .
H14B H 0.7269 0.7267 -0.1137 0.048 Uiso 1 1 calc R . .
C14B C 0.4892(3) 0.7926(2) 0.54275(16) 0.0311(7) Uani 1 1 d . . .
H14C H 0.4632 0.8325 0.5768 0.037 Uiso 1 1 calc R . .
C14 C 1.0873(3) 1.0365(3) 0.20341(18) 0.0419(10) Uani 1 1 d . . .
H14D H 1.1292 1.0697 0.2278 0.050 Uiso 1 1 calc R . .
C15A C 0.9283(3) 1.1129(2) 0.39966(17) 0.0355(8) Uani 1 1 d . . .
H15A H 0.9734 1.1575 0.3915 0.043 Uiso 1 1 calc R . .
C15C C 0.7661(3) 0.6790(3) -0.02567(17) 0.0391(9) Uani 1 1 d . . .
H15B H 0.8360 0.6805 -0.0331 0.047 Uiso 1 1 calc R . .
C15B C 0.5861(3) 0.7963(2) 0.51757(16) 0.0305(7) Uani 1 1 d . . .
H15C H 0.6262 0.8393 0.5342 0.037 Uiso 1 1 calc R . .
C15 C 1.1265(3) 0.9858(3) 0.15087(18) 0.0377(9) Uani 1 1 d . . .
H15D H 1.1952 0.9856 0.1385 0.045 Uiso 1 1 calc R . .
C16A C 0.9594(3) 1.0199(2) 0.38708(15) 0.0277(7) Uani 1 1 d . . .
H16A H 1.0259 1.0017 0.3712 0.033 Uiso 1 1 calc R . .
C16C C 0.7298(3) 0.6496(3) 0.03304(16) 0.0332(8) Uani 1 1 d . . .
H16B H 0.7751 0.6312 0.0653 0.040 Uiso 1 1 calc R . .
C16B C 0.6244(2) 0.7374(2) 0.46831(14) 0.0242(6) Uani 1 1 d . . .
H16C H 0.6906 0.7406 0.4514 0.029 Uiso 1 1 calc R . .
C16 C 1.0664(2) 0.9347(2) 0.11554(16) 0.0287(7) Uani 1 1 d . . .
H16D H 1.0946 0.9001 0.0794 0.034 Uiso 1 1 calc R . .
C21A C 1.0357(2) 0.83260(19) 0.36330(14) 0.0212(6) Uani 1 1 d . . .
C21C C 0.6218(2) 0.5049(2) 0.11743(14) 0.0199(6) Uani 1 1 d . . .
C21B C 0.6853(2) 0.52820(19) 0.43393(14) 0.0211(6) Uani 1 1 d . . .
C21 C 0.8067(2) 0.94645(19) 0.06931(13) 0.0196(6) Uani 1 1 d . . .
C22A C 1.0705(2) 0.8347(2) 0.29954(15) 0.0265(7) Uani 1 1 d . . .
H22A H 1.0242 0.8464 0.2668 0.032 Uiso 1 1 calc R . .
C22C C 0.6536(2) 0.4495(2) 0.06471(15) 0.0243(6) Uani 1 1 d . . .
H22B H 0.6629 0.4766 0.0238 0.029 Uiso 1 1 calc R . .
C22B C 0.6796(2) 0.5271(2) 0.50056(14) 0.0237(6) Uani 1 1 d . . .
H22C H 0.6321 0.5698 0.5230 0.028 Uiso 1 1 calc R . .
C22 C 0.7205(2) 0.9122(2) 0.04949(15) 0.0246(6) Uani 1 1 d . . .
H22D H 0.7131 0.8489 0.0552 0.030 Uiso 1 1 calc R . .
C23A C 1.1723(3) 0.8198(2) 0.28336(18) 0.0340(8) Uani 1 1 d . . .
H23A H 1.1949 0.8203 0.2396 0.041 Uiso 1 1 calc R . .
C23C C 0.6718(3) 0.3543(2) 0.07161(17) 0.0313(7) Uani 1 1 d . . .
H23B H 0.6942 0.3173 0.0353 0.038 Uiso 1 1 calc R . .
C23B C 0.7424(2) 0.4644(2) 0.53542(16) 0.0289(7) Uani 1 1 d . . .
H23C H 0.7363 0.4644 0.5809 0.035 Uiso 1 1 calc R . .
C23 C 0.6456(2) 0.9691(2) 0.02163(16) 0.0319(7) Uani 1 1 d . . .
H23D H 0.5874 0.9444 0.0086 0.038 Uiso 1 1 calc R . .
C24A C 1.2407(3) 0.8044(3) 0.33050(19) 0.0396(9) Uani 1 1 d . . .
H24A H 1.3101 0.7937 0.3192 0.048 Uiso 1 1 calc R . .
C24C C 0.6578(3) 0.3128(2) 0.13069(18) 0.0344(8) Uani 1 1 d . . .
H24B H 0.6698 0.2479 0.1350 0.041 Uiso 1 1 calc R . .
C24B C 0.8131(2) 0.4024(2) 0.50382(18) 0.0326(8) Uani 1 1 d . . .
H24C H 0.8573 0.3614 0.5273 0.039 Uiso 1 1 calc R . .
C24 C 0.6549(3) 1.0625(2) 0.01245(16) 0.0326(8) Uani 1 1 d . . .
H24D H 0.6030 1.1018 -0.0060 0.039 Uiso 1 1 calc R . .
C25A C 1.2076(3) 0.8045(3) 0.39426(19) 0.0394(9) Uani 1 1 d . . .
H25A H 1.2545 0.7950 0.4269 0.047 Uiso 1 1 calc R . .
C25C C 0.6257(2) 0.3682(2) 0.18356(16) 0.0292(7) Uani 1 1 d . . .
H25B H 0.6155 0.3410 0.2243 0.035 Uiso 1 1 calc R . .
C25B C 0.8184(3) 0.4012(2) 0.43790(17) 0.0323(8) Uani 1 1 d . . .
H25C H 0.8664 0.3585 0.4159 0.039 Uiso 1 1 calc R . .
C25 C 0.7408(3) 1.0967(2) 0.03073(16) 0.0313(7) Uani 1 1 d . . .
H25D H 0.7486 1.1598 0.0240 0.038 Uiso 1 1 calc R . .
C26A C 1.1062(2) 0.8184(2) 0.41036(16) 0.0298(7) Uani 1 1 d . . .
H26A H 1.0841 0.8183 0.4542 0.036 Uiso 1 1 calc R . .
C26C C 0.6088(2) 0.4629(2) 0.17675(15) 0.0246(6) Uani 1 1 d . . .
H26B H 0.5880 0.5000 0.2133 0.029 Uiso 1 1 calc R . .
C36C C 0.4147(2) 0.5523(2) 0.11634(14) 0.0246(6) Uani 1 1 d . . .
H26C H 0.4468 0.4911 0.1132 0.030 Uiso 1 1 calc R . .
C26B C 0.7544(2) 0.4619(2) 0.40266(16) 0.0281(7) Uani 1 1 d . . .
H26D H 0.7577 0.4582 0.3572 0.034 Uiso 1 1 calc R . .
C26 C 0.8165(2) 1.0394(2) 0.05899(14) 0.0241(6) Uani 1 1 d . . .
H26E H 0.8752 1.0640 0.0713 0.029 Uiso 1 1 calc R . .
C31A C 0.9026(2) 0.7893(2) 0.44266(14) 0.0212(6) Uani 1 1 d . . .
C31C C 0.4723(2) 0.6257(2) 0.11681(13) 0.0189(6) Uani 1 1 d . . .
C31B C 0.5365(2) 0.5525(2) 0.35990(14) 0.0208(6) Uani 1 1 d . . .
C31 C 0.9506(2) 0.8262(2) 0.03839(14) 0.0206(6) Uani 1 1 d . . .
C32A C 0.9173(2) 0.6937(2) 0.43632(15) 0.0251(6) Uani 1 1 d . . .
H32A H 0.9389 0.6677 0.3957 0.030 Uiso 1 1 calc R . .
C32C C 0.4229(2) 0.7148(2) 0.11874(15) 0.0254(6) Uani 1 1 d . . .
H32B H 0.4606 0.7659 0.1167 0.030 Uiso 1 1 calc R . .
C32B C 0.5264(2) 0.4591(2) 0.36614(15) 0.0256(6) Uani 1 1 d . . .
H32C H 0.5699 0.4220 0.3926 0.031 Uiso 1 1 calc R . .
C32 C 1.0252(2) 0.7540(2) 0.04889(16) 0.0283(7) Uani 1 1 d . . .
H32D H 1.0390 0.7359 0.0915 0.034 Uiso 1 1 calc R . .
C33A C 0.9014(3) 0.6353(2) 0.48722(16) 0.0318(7) Uani 1 1 d . . .
H33A H 0.9120 0.5705 0.4814 0.038 Uiso 1 1 calc R . .
C33C C 0.3189(3) 0.7295(3) 0.12365(16) 0.0328(8) Uani 1 1 d . . .
H33B H 0.2862 0.7905 0.1261 0.039 Uiso 1 1 calc R . .
C33B C 0.4531(3) 0.4193(2) 0.33394(16) 0.0324(8) Uani 1 1 d . . .
H33C H 0.4470 0.3556 0.3387 0.039 Uiso 1 1 calc R . .
C33 C 1.0793(3) 0.7084(2) -0.00192(16) 0.0317(7) Uani 1 1 d . . .
H33D H 1.1292 0.6591 0.0062 0.038 Uiso 1 1 calc R . .
C34A C 0.8701(3) 0.6722(3) 0.54635(17) 0.0370(8) Uani 1 1 d . . .
H34A H 0.8575 0.6329 0.5813 0.044 Uiso 1 1 calc R . .
C34C C 0.2630(3) 0.6555(3) 0.12497(16) 0.0344(8) Uani 1 1 d . . .
H34B H 0.1921 0.6654 0.1289 0.041 Uiso 1 1 calc R . .
C34B C 0.3893(3) 0.4732(2) 0.29497(17) 0.0331(8) Uani 1 1 d . . .
H34C H 0.3403 0.4461 0.2725 0.040 Uiso 1 1 calc R . .
C34 C 1.0610(3) 0.7346(2) -0.06473(17) 0.0322(8) Uani 1 1 d . . .
H34D H 1.0983 0.7038 -0.0996 0.039 Uiso 1 1 calc R . .
C35A C 0.8572(3) 0.7664(3) 0.55458(17) 0.0375(8) Uani 1 1 d . . .
H35A H 0.8364 0.7916 0.5955 0.045 Uiso 1 1 calc R . .
C35C C 0.3112(2) 0.5671(3) 0.12045(16) 0.0318(7) Uani 1 1 d . . .
H35B H 0.2731 0.5162 0.1202 0.038 Uiso 1 1 calc R . .
C35B C 0.3972(2) 0.5664(2) 0.28894(16) 0.0293(7) Uani 1 1 d . . .
H35C H 0.3528 0.6034 0.2630 0.035 Uiso 1 1 calc R . .
C35 C 0.9877(2) 0.8063(2) -0.07556(15) 0.0277(7) Uani 1 1 d . . .
H35D H 0.9743 0.8246 -0.1182 0.033 Uiso 1 1 calc R . .
C36A C 0.8745(3) 0.8253(2) 0.50314(16) 0.0305(7) Uani 1 1 d . . .
H36A H 0.8669 0.8900 0.5097 0.037 Uiso 1 1 calc R . .
C36B C 0.4699(2) 0.6057(2) 0.32081(14) 0.0238(6) Uani 1 1 d . . .
H36B H 0.4750 0.6697 0.3163 0.029 Uiso 1 1 calc R . .
C36 C 0.9333(2) 0.8517(2) -0.02462(14) 0.0222(6) Uani 1 1 d . . .
H36C H 0.8836 0.9009 -0.0330 0.027 Uiso 1 1 calc R . .

loop_
_atom_site_aniso_label
_atom_site_aniso_U_11
_atom_site_aniso_U_22
_atom_site_aniso_U_33
_atom_site_aniso_U_23
_atom_site_aniso_U_13
_atom_site_aniso_U_12
Nd1 0.01352(8) 0.01457(7) 0.01773(8) 0.00215(5) 0.00117(5) -0.00044(5)
O1A 0.0228(11) 0.0353(12) 0.0242(12) -0.0026(9) -0.0074(9) -0.0029(9)
C1A 0.0193(14) 0.0222(14) 0.0208(15) 0.0020(11) -0.0038(11) -0.0068(11)
O1C 0.0235(11) 0.0271(11) 0.0260(12) -0.0112(9) -0.0010(9) -0.0042(9)
C1C 0.0212(15) 0.0221(14) 0.0142(13) -0.0008(11) -0.0003(11) -0.0084(11)
O1 0.0245(11) 0.0274(11) 0.0205(11) 0.0041(9) 0.0040(9) -0.0042(9)
C1B 0.0198(14) 0.0172(13) 0.0160(13) -0.0001(10) 0.0006(11) -0.0055(10)
O1B 0.0273(12) 0.0213(10) 0.0234(11) 0.0054(8) 0.0030(9) -0.0016(8)
C1 0.0209(15) 0.0201(13) 0.0183(14) 0.0019(11) -0.0002(11) -0.0058(11)
Al1 0.0226(5) 0.0224(5) 0.0352(6) -0.0031(4) -0.0014(4) 0.0045(4)
Al2 0.0279(5) 0.0192(4) 0.0312(5) -0.0013(4) -0.0024(4) 0.0046(4)
C41 0.0269(17) 0.0324(17) 0.0334(19) -0.0049(14) 0.0007(14) -0.0040(13)
C42 0.045(2) 0.0303(19) 0.058(3) 0.0032(17) 0.0047(19) -0.0052(16)
C43 0.0330(19) 0.0300(18) 0.044(2) -0.0054(15) -0.0101(16) 0.0097(14)
C44 0.029(2) 0.062(3) 0.109(4) -0.051(3) 0.002(2) -0.007(2)
C45 0.051(2) 0.0260(18) 0.055(3) 0.0013(17) 0.028(2) 0.0032(16)
C46 0.165(7) 0.092(4) 0.040(3) 0.019(3) -0.010(3) -0.074(4)
C47 0.0295(19) 0.042(2) 0.046(2) -0.0171(17) -0.0095(16) 0.0095(15)
C48 0.073(3) 0.057(3) 0.062(3) 0.001(2) -0.008(3) 0.029(3)
C51 0.041(2) 0.0217(16) 0.043(2) 0.0038(14) 0.0032(16) -0.0031(14)
C52 0.051(3) 0.040(2) 0.055(3) 0.0028(19) -0.004(2) -0.0107(19)
C53 0.0302(18) 0.0269(16) 0.0308(18) -0.0009(13) -0.0052(14) 0.0025(13)
C54 0.042(3) 0.077(5) 0.038(3) 0.019(3) -0.001(2) -0.005(3)
C54' 0.042(3) 0.077(5) 0.038(3) 0.019(3) -0.001(2) -0.005(3)
C55 0.0282(17) 0.0283(16) 0.0309(18) -0.0032(13) -0.0026(14) 0.0057(13)
C56 0.084(3) 0.037(2) 0.031(2) -0.0004(17) -0.013(2) -0.012(2)
C57 0.043(2) 0.0292(18) 0.036(2) 0.0019(15) -0.0041(16) 0.0100(15)
C58 0.059(3) 0.039(2) 0.058(3) 0.009(2) 0.003(2) 0.013(2)
Nd2 0.01513(8) 0.01329(7) 0.01502(8) -0.00075(5) -0.00222(5) 0.00014(5)
O2 0.0288(12) 0.0228(11) 0.0306(12) 0.0092(9) 0.0065(9) -0.0009(9)
C2A 0.0194(14) 0.0173(13) 0.0210(14) 0.0009(11) -0.0051(11) -0.0016(10)
O2A 0.0344(13) 0.0212(11) 0.0278(12) -0.0008(9) -0.0083(10) -0.0060(9)
O2C 0.0224(11) 0.0251(11) 0.0242(11) 0.0009(9) -0.0050(9) -0.0061(8)
C2C 0.0165(14) 0.0201(13) 0.0173(14) -0.0031(11) -0.0002(10) -0.0049(10)
C2 0.0211(15) 0.0196(13) 0.0177(14) 0.0040(11) 0.0012(11) -0.0056(11)
C2B 0.0169(13) 0.0186(13) 0.0150(13) 0.0014(10) 0.0031(10) -0.0012(10)
O2B 0.0221(11) 0.0261(11) 0.0229(11) 0.0019(9) 0.0055(9) -0.0011(9)
C11A 0.0224(15) 0.0225(14) 0.0227(15) -0.0007(12) -0.0103(12) -0.0013(11)
C11C 0.0264(16) 0.0218(14) 0.0167(14) -0.0023(11) 0.0027(11) -0.0065(12)
C11 0.0273(16) 0.0247(15) 0.0182(14) 0.0068(11) -0.0056(12) -0.0083(12)
C11B 0.0208(14) 0.0202(13) 0.0152(14) 0.0022(11) 0.0008(11) 0.0010(11)
C12A 0.0262(17) 0.0313(17) 0.0335(18) -0.0049(14) -0.0076(14) -0.0044(13)
C12C 0.0340(19) 0.041(2) 0.0231(17) 0.0030(14) 0.0027(14) -0.0012(15)
C12B 0.0197(15) 0.0234(14) 0.0235(15) 0.0017(12) 0.0007(12) -0.0003(11)
C12 0.0360(19) 0.0286(16) 0.0235(16) 0.0044(13) -0.0022(13) -0.0116(14)
C13A 0.0314(19) 0.0330(18) 0.048(2) -0.0097(16) -0.0102(16) 0.0042(15)
C13C 0.049(2) 0.056(3) 0.0276(19) 0.0130(17) 0.0048(17) 0.0017(19)
C13B 0.0254(17) 0.0318(17) 0.0237(16) 0.0007(13) 0.0028(13) 0.0060(13)
C13 0.053(2) 0.0342(18) 0.0241(17) 0.0055(14) -0.0090(15) -0.0149(16)
C14A 0.048(2) 0.0215(16) 0.048(2) -0.0053(15) -0.0146(18) 0.0020(15)
C14C 0.061(3) 0.0359(19) 0.0255(18) -0.0002(15) 0.0114(17) -0.0148(18)
C14B 0.0342(19) 0.0331(17) 0.0236(17) -0.0085(13) -0.0014(14) 0.0071(14)
C14 0.054(2) 0.038(2) 0.040(2) 0.0105(17) -0.0261(18) -0.0225(18)
C15A 0.046(2) 0.0270(17) 0.036(2) 0.0009(14) -0.0106(16) -0.0120(15)
C15C 0.042(2) 0.050(2) 0.0288(19) -0.0072(16) 0.0124(16) -0.0264(18)
C15B 0.0351(19) 0.0302(17) 0.0266(17) -0.0069(13) -0.0098(14) -0.0015(14)
C15 0.0296(19) 0.041(2) 0.046(2) 0.0121(17) -0.0137(16) -0.0131(15)
C16A 0.0314(18) 0.0270(16) 0.0264(17) 0.0004(13) -0.0085(13) -0.0076(13)
C16C 0.0300(18) 0.047(2) 0.0250(17) -0.0048(15) 0.0019(14) -0.0177(15)
C16B 0.0245(16) 0.0255(15) 0.0224(15) -0.0014(12) 0.0007(12) -0.0020(12)
C16 0.0253(17) 0.0326(17) 0.0295(17) 0.0081(14) -0.0054(13) -0.0079(13)
C21A 0.0195(15) 0.0191(13) 0.0258(16) 0.0053(11) -0.0029(12) -0.0051(11)
C21C 0.0146(14) 0.0209(14) 0.0243(15) -0.0042(11) 0.0008(11) -0.0040(11)
C21B 0.0196(14) 0.0176(13) 0.0259(16) 0.0051(11) 0.0027(12) -0.0024(11)
C21 0.0226(15) 0.0193(13) 0.0167(14) 0.0026(11) -0.0006(11) -0.0006(11)
C22A 0.0257(16) 0.0264(15) 0.0282(17) 0.0058(13) -0.0040(13) -0.0054(12)
C22C 0.0205(15) 0.0279(16) 0.0248(16) -0.0040(12) 0.0014(12) -0.0044(12)
C22B 0.0228(15) 0.0251(15) 0.0232(15) 0.0044(12) 0.0015(12) -0.0042(12)
C22 0.0250(16) 0.0246(15) 0.0248(16) 0.0027(12) -0.0026(12) -0.0043(12)
C23A 0.0311(19) 0.0326(18) 0.038(2) 0.0046(15) 0.0071(15) -0.0065(14)
C23C 0.0298(18) 0.0281(17) 0.0349(19) -0.0092(14) 0.0032(14) -0.0002(13)
C23B 0.0296(18) 0.0318(17) 0.0269(17) 0.0122(13) -0.0050(13) -0.0087(13)
C23 0.0245(17) 0.0414(19) 0.0299(18) 0.0002(15) -0.0062(13) -0.0020(14)
C24A 0.0209(17) 0.043(2) 0.053(2) 0.0126(18) 0.0046(16) -0.0018(15)
C24C 0.0316(19) 0.0226(16) 0.048(2) -0.0002(15) 0.0039(16) -0.0011(13)
C24B 0.0267(17) 0.0252(16) 0.046(2) 0.0134(14) -0.0039(15) -0.0017(13)
C24 0.0326(19) 0.0351(18) 0.0278(18) 0.0041(14) -0.0037(14) 0.0076(14)
C25A 0.0263(18) 0.050(2) 0.043(2) 0.0199(18) -0.0091(15) -0.0056(16)
C25C 0.0328(18) 0.0269(16) 0.0280(17) 0.0052(13) 0.0028(13) -0.0055(13)
C25B 0.0312(18) 0.0233(16) 0.041(2) 0.0052(14) 0.0056(15) 0.0022(13)
C25 0.043(2) 0.0220(15) 0.0267(17) 0.0010(13) 0.0003(14) 0.0058(14)
C26A 0.0232(17) 0.0369(18) 0.0307(18) 0.0109(14) -0.0058(13) -0.0076(13)
C26C 0.0230(16) 0.0238(15) 0.0269(16) -0.0027(12) 0.0026(12) -0.0038(12)
C36C 0.0214(15) 0.0305(16) 0.0229(16) -0.0018(12) -0.0008(12) -0.0063(12)
C26B 0.0338(18) 0.0200(14) 0.0290(17) 0.0060(12) 0.0077(13) -0.0005(12)
C26 0.0272(16) 0.0224(14) 0.0225(15) 0.0003(12) 0.0002(12) -0.0017(12)
C31A 0.0174(14) 0.0257(15) 0.0218(15) 0.0003(12) -0.0059(11) -0.0060(11)
C31C 0.0184(14) 0.0275(15) 0.0111(13) -0.0032(11) 0.0011(10) -0.0045(11)
C31B 0.0204(15) 0.0250(14) 0.0167(14) -0.0008(11) 0.0056(11) -0.0041(11)
C31 0.0201(15) 0.0218(14) 0.0200(15) 0.0024(11) 0.0019(11) -0.0040(11)
C32A 0.0247(16) 0.0263(15) 0.0248(16) 0.0016(12) -0.0043(12) -0.0036(12)
C32C 0.0249(16) 0.0256(15) 0.0249(16) -0.0030(12) -0.0018(12) 0.0008(12)
C32B 0.0308(17) 0.0225(15) 0.0244(16) 0.0005(12) 0.0005(13) -0.0073(12)
C32 0.0262(17) 0.0330(17) 0.0244(16) 0.0096(13) 0.0052(13) -0.0002(13)
C33A 0.0327(19) 0.0305(17) 0.0336(19) 0.0075(14) -0.0072(14) -0.0079(14)
C33C 0.0309(19) 0.0374(19) 0.0278(18) -0.0020(14) -0.0016(14) 0.0064(14)
C33B 0.040(2) 0.0253(16) 0.0335(19) -0.0057(14) 0.0045(15) -0.0132(14)
C33 0.0284(18) 0.0301(17) 0.0346(19) 0.0055(14) 0.0079(14) 0.0020(13)
C34A 0.036(2) 0.044(2) 0.0333(19) 0.0105(16) -0.0055(15) -0.0144(16)
C34C 0.0195(16) 0.054(2) 0.0292(18) 0.0022(16) -0.0009(13) -0.0006(15)
C34B 0.0280(18) 0.042(2) 0.0312(18) -0.0106(15) 0.0020(14) -0.0130(15)
C34 0.0342(19) 0.0297(17) 0.0324(19) -0.0050(14) 0.0118(14) -0.0079(14)
C35A 0.039(2) 0.050(2) 0.0245(18) 0.0006(16) -0.0004(15) -0.0107(17)
C35C 0.0243(17) 0.043(2) 0.0300(18) 0.0020(15) -0.0019(13) -0.0134(14)
C35B 0.0262(17) 0.0345(18) 0.0268(17) -0.0038(14) 0.0004(13) -0.0029(13)
C35 0.0344(18) 0.0294(16) 0.0208(16) 0.0005(13) 0.0004(13) -0.0111(13)
C36A 0.0324(18) 0.0331(17) 0.0268(17) 0.0000(14) -0.0039(14) -0.0060(14)
C36B 0.0232(16) 0.0255(15) 0.0225(15) -0.0011(12) 0.0023(12) -0.0031(12)
C36 0.0227(15) 0.0212(14) 0.0234(15) 0.0018(11) 0.0008(12) -0.0062(11)

loop_
_atom_type_symbol
_atom_type_description
_atom_type_scat_dispersion_real
_atom_type_scat_dispersion_imag
_atom_type_scat_source
C C 0.0033 0.0016 'International Tables Vol C Tables 4.2.6.8 and 6.1.1.4'
H H 0.0000 0.0000 'International Tables Vol C Tables 4.2.6.8 and 6.1.1.4'
O O 0.0106 0.0060 'International Tables Vol C Tables 4.2.6.8 and 6.1.1.4'
Nd Nd -0.1943 3.0179 'International Tables Vol C Tables 4.2.6.8 and 6.1.1.4'
Al Al 0.0645 0.0514 'International Tables Vol C Tables 4.2.6.8 and 6.1.1.4'

loop_
_geom_angle_atom_site_label_1
_geom_angle_atom_site_label_2
_geom_angle_atom_site_label_3
_geom_angle
O2C Nd1 O2A 116.50(8)
O2C Nd1 O2B 78.08(8)
O2A Nd1 O2B 76.69(8)
O2C Nd1 O2 80.29(8)
O2A Nd1 O2 78.20(8)
O2B Nd1 O2 134.67(8)
O2C Nd1 C45 106.45(11)
O2A Nd1 C45 124.95(11)
O2B Nd1 C45 147.78(9)
O2 Nd1 C45 76.81(9)
O2C Nd1 C43 148.72(9)
O2A Nd1 C43 86.41(9)
O2B Nd1 C43 87.78(10)
O2 Nd1 C43 127.48(10)
C45 Nd1 C43 71.93(12)
O2C Nd1 Al1 116.88(6)
O2A Nd1 Al1 125.99(6)
O2B Nd1 Al1 106.91(6)
O2 Nd1 Al1 118.40(6)
C45 Nd1 Al1 41.97(8)
C43 Nd1 Al1 41.35(8)
O2C Nd1 C41 83.13(9)
O2A Nd1 C41 145.99(9)
O2B Nd1 C41 81.19(9)
O2 Nd1 C41 134.71(9)
C45 Nd1 C41 68.05(10)
C43 Nd1 C41 67.08(10)
Al1 Nd1 C41 39.25(7)
O2C Nd1 H43A 141.4
O2A Nd1 H43A 75.8
O2B Nd1 H43A 69.2
O2 Nd1 H43A 137.8
C45 Nd1 H43A 91.7
C43 Nd1 H43A 19.9
Al1 Nd1 H43A 57.6
C41 Nd1 H43A 72.3
O2C Nd1 H45B 114.9
O2A Nd1 H45B 106.0
O2B Nd1 H45B 162.0
O2 Nd1 H45B 62.4
C45 Nd1 H45B 20.3
C43 Nd1 H45B 74.7
Al1 Nd1 H45B 56.7
C41 Nd1 H45B 87.8
H43A Nd1 H45B 93.9
C1A O1A Nd2 135.2(2)
O1A C1A O2A 123.1(3)
O1A C1A C2A 118.9(3)
O2A C1A C2A 118.1(3)
C1C O1C Nd2 133.73(19)
O2C C1C O1C 123.0(3)
O2C C1C C2C 117.5(3)
O1C C1C C2C 119.3(3)
C1 O1 Nd2 159.27(19)
O2B C1B O1B 122.9(3)
O2B C1B C2B 118.9(2)
O1B C1B C2B 118.1(2)
C1B O1B Nd2 149.74(19)
O1 C1 O2 122.7(3)
O1 C1 C2 118.1(2)
O2 C1 C2 119.1(3)
C47 Al1 C41 117.68(16)
C47 Al1 C43 112.01(15)
C41 Al1 C43 105.55(15)
C47 Al1 C45 109.37(17)
C41 Al1 C45 105.78(17)
C43 Al1 C45 105.63(16)
C47 Al1 Nd1 169.82(13)
C41 Al1 Nd1 72.22(10)
C43 Al1 Nd1 65.12(10)
C45 Al1 Nd1 63.64(11)
C57 Al2 C51 110.34(16)
C57 Al2 C53 113.06(15)
C51 Al2 C53 110.51(14)
C57 Al2 C55 111.68(15)
C51 Al2 C55 105.13(15)
C53 Al2 C55 105.74(14)
C57 Al2 Nd2 177.48(12)
C51 Al2 Nd2 68.27(10)
C53 Al2 Nd2 69.46(10)
C55 Al2 Nd2 67.09(10)
C42 C41 Al1 106.3(2)
C42 C41 Nd1 149.2(3)
Al1 C41 Nd1 68.54(10)
C42 C41 H41B 105.9
Al1 C41 H41B 121.7
Nd1 C41 H41B 59.0
C42 C41 H41A 109.0
Al1 C41 H41A 114.1
Nd1 C41 H41A 100.2
H41B C41 H41A 99.1
C41 C42 H42A 109.5
C41 C42 H42C 109.5
H42A C42 H42C 109.5
C41 C42 H42B 109.5
H42A C42 H42B 109.5
H42C C42 H42B 109.5
C44 C43 Al1 113.4(3)
C44 C43 Nd1 99.5(3)
Al1 C43 Nd1 73.53(11)
C44 C43 H43A 111.2
Al1 C43 H43A 122.5
Nd1 C43 H43A 64.9
C44 C43 H43B 104.6
Al1 C43 H43B 95.2
Nd1 C43 H43B 155.9
H43A C43 H43B 106.8
C43 C44 H44C 109.5
C43 C44 H44B 109.5
H44C C44 H44B 109.5
C43 C44 H44A 109.5
H44C C44 H44A 109.5
H44B C44 H44A 109.5
C46 C45 Al1 116.5(3)
C46 C45 Nd1 103.2(4)
Al1 C45 Nd1 74.39(11)
C46 C45 H45B 118.6
Al1 C45 H45B 117.6
Nd1 C45 H45B 66.9
C46 C45 H45A 108.1
Al1 C45 H45A 80.9
Nd1 C45 H45A 146.3
H45B C45 H45A 106.8
C45 C46 H46B 109.5
C45 C46 H46C 109.5
H46B C46 H46C 109.5
C45 C46 H46A 109.5
H46B C46 H46A 109.5
H46C C46 H46A 109.5
C48 C47 Al1 118.0(3)
C48 C47 H47B 104.1
Al1 C47 H47B 102.7
C48 C47 H47A 109.8
Al1 C47 H47A 108.7
H47B C47 H47A 113.4
C47 C48 H48C 109.5
C47 C48 H48B 109.5
H48C C48 H48B 109.5
C47 C48 H48A 109.5
H48C C48 H48A 109.5
H48B C48 H48A 109.5
C52 C51 Al2 111.2(3)
C52 C51 Nd2 118.5(2)
Al2 C51 Nd2 70.77(10)
C52 C51 H51A 115.4
Al2 C51 H51A 127.8
Nd2 C51 H51A 67.2
C52 C51 H51B 102.4
Al2 C51 H51B 102.9
Nd2 C51 H51B 138.3
H51A C51 H51B 89.1
C51 C52 H52A 109.5
C51 C52 H52C 109.5
H52A C52 H52C 109.5
C51 C52 H52B 109.5
H52A C52 H52B 109.5
H52C C52 H52B 109.5
C54' C53 C54 33.6(16)
C54' C53 Al2 108.8(3)
C54 C53 Al2 104.8(13)
C54' C53 Nd2 129.3(4)
C54 C53 Nd2 96.2(18)
Al2 C53 Nd2 69.71(9)
C54' C53 H53B 119.4
C54 C53 H53B 99.6
Al2 C53 H53B 123.0
Nd2 C53 H53B 57.0
C54' C53 H53A 101.0
C54 C53 H53A 133.6
Al2 C53 H53A 98.6
Nd2 C53 H53A 129.7
H53B C53 H53A 100.2
C53 C54 H54A 109.5
C53 C54 H54B 109.5
C53 C54 H54C 109.5
C53 C54' H54D 109.5
C53 C54' H54E 109.5
H54D C54' H54E 109.5
C53 C54' H54F 109.5
H54D C54' H54F 109.5
H54E C54' H54F 109.5
C56 C55 Al2 110.8(2)
C56 C55 Nd2 106.7(2)
Al2 C55 Nd2 71.31(10)
C56 C55 H55A 115.7
Al2 C55 H55A 122.6
Nd2 C55 H55A 64.7
C56 C55 H55C 106.2
Al2 C55 H55C 93.1
Nd2 C55 H55C 146.9
H55A C55 H55C 104.1
C55 C56 H56A 105.3
C55 C56 H56C 113.2
H56A C56 H56C 119.0
C55 C56 H56B 112.6
H56A C56 H56B 106.1
H56C C56 H56B 100.6
C58 C57 Al2 116.7(3)
C58 C57 H57A 119.2
Al2 C57 H57A 102.6
C58 C57 H57B 114.4
Al2 C57 H57B 99.7
H57A C57 H57B 101.5
C57 C58 H58B 118.4
C57 C58 H58C 114.7
H58B C58 H58C 103.5
C57 C58 H58A 104.7
H58B C58 H58A 111.0
H58C C58 H58A 103.8
O1 Nd2 O1B 117.63(8)
O1 Nd2 O1A 78.81(8)
O1B Nd2 O1A 78.91(8)
O1 Nd2 O1C 78.46(8)
O1B Nd2 O1C 79.23(8)
O1A Nd2 O1C 136.16(8)
O1 Nd2 C55 119.97(9)
O1B Nd2 C55 110.68(9)
O1A Nd2 C55 145.88(9)
O1C Nd2 C55 77.74(9)
O1 Nd2 C51 82.22(9)
O1B Nd2 C51 152.69(9)
O1A Nd2 C51 87.63(10)
O1C Nd2 C51 125.38(9)
C55 Nd2 C51 68.98(10)
O1 Nd2 C53 146.03(8)
O1B Nd2 C53 83.82(8)
O1A Nd2 C53 80.26(9)
O1C Nd2 C53 133.96(8)
C55 Nd2 C53 68.86(9)
C51 Nd2 C53 70.45(10)
O1 Nd2 Al2 121.70(6)
O1B Nd2 Al2 120.13(6)
O1A Nd2 Al2 104.73(6)
O1C Nd2 Al2 119.11(6)
C55 Nd2 Al2 41.59(7)
C51 Nd2 Al2 40.96(8)
C53 Nd2 Al2 40.83(7)
O1 Nd2 H53B 140.5
O1B Nd2 H53B 71.6
O1A Nd2 H53B 65.0
O1C Nd2 H53B 139.2
C55 Nd2 H53B 86.5
C51 Nd2 H53B 81.2
C53 Nd2 H53B 18.4
Al2 Nd2 H53B 58.3
O1 Nd2 H55A 125.6
O1B Nd2 H55A 93.5
O1A Nd2 H55A 154.4
O1C Nd2 H55A 64.2
C55 Nd2 H55A 19.5
C51 Nd2 H55A 88.5
C53 Nd2 H55A 74.6
Al2 Nd2 H55A 58.0
H53B Nd2 H55A 89.5
C1 O2 Nd1 131.72(19)
C21A C2A C11A 111.2(2)
C21A C2A C31A 108.9(2)
C11A C2A C31A 111.7(2)
C21A C2A C1A 110.2(2)
C11A C2A C1A 108.9(2)
C31A C2A C1A 105.9(2)
C1A O2A Nd1 154.7(2)
C1C O2C Nd1 156.8(2)
C21C C2C C31C 109.0(2)
C21C C2C C11C 111.4(2)
C31C C2C C11C 110.7(2)
C21C C2C C1C 108.3(2)
C31C C2C C1C 112.3(2)
C11C C2C C1C 105.1(2)
C21 C2 C31 109.3(2)
C21 C2 C11 110.9(2)
C31 C2 C11 110.6(2)
C21 C2 C1 109.5(2)
C31 C2 C1 112.3(2)
C11 C2 C1 104.0(2)
C11B C2B C31B 111.4(2)
C11B C2B C21B 108.5(2)
C31B C2B C21B 112.1(2)
C11B C2B C1B 108.2(2)
C31B C2B C1B 104.1(2)
C21B C2B C1B 112.5(2)
C1B O2B Nd1 140.67(18)
C16A C11A C12A 117.8(3)
C16A C11A C2A 122.1(3)
C12A C11A C2A 120.1(3)
C12C C11C C16C 118.1(3)
C12C C11C C2C 121.4(3)
C16C C11C C2C 120.4(3)
C16 C11 C12 118.2(3)
C16 C11 C2 123.3(3)
C12 C11 C2 118.5(3)
C12B C11B C16B 118.6(3)
C12B C11B C2B 121.4(3)
C16B C11B C2B 119.5(3)
C13A C12A C11A 121.3(3)
C13A C12A H12A 119.4
C11A C12A H12A 119.4
C11C C12C C13C 120.6(3)
C11C C12C H12B 119.7
C13C C12C H12B 119.7
C11B C12B C13B 120.1(3)
C11B C12B H12C 119.9
C13B C12B H12C 119.9
C13 C12 C11 121.0(3)
C13 C12 H12D 119.5
C11 C12 H12D 119.5
C12A C13A C14A 119.9(4)
C12A C13A H13A 120.1
C14A C13A H13A 120.1
C14C C13C C12C 120.7(4)
C14C C13C H13B 119.6
C12C C13C H13B 119.6
C14B C13B C12B 120.8(3)
C14B C13B H13C 119.6
C12B C13B H13C 119.6
C14 C13 C12 119.9(4)
C14 C13 H13D 120.0
C12 C13 H13D 120.0
C15A C14A C13A 120.0(3)
C15A C14A H14A 120.0
C13A C14A H14A 120.0
C13C C14C C15C 118.8(3)
C13C C14C H14B 120.6
C15C C14C H14B 120.6
C13B C14B C15B 119.5(3)
C13B C14B H14C 120.3
C15B C14B H14C 120.3
C15 C14 C13 119.7(3)
C15 C14 H14D 120.1
C13 C14 H14D 120.1
C14A C15A C16A 120.5(3)
C14A C15A H15A 119.7
C16A C15A H15A 119.7
C14C C15C C16C 120.8(3)
C14C C15C H15B 119.6
C16C C15C H15B 119.6
C16B C15B C14B 120.2(3)
C16B C15B H15C 119.9
C14B C15B H15C 119.9
C14 C15 C16 120.8(3)
C14 C15 H15D 119.6
C16 C15 H15D 119.6
C11A C16A C15A 120.5(3)
C11A C16A H16A 119.7
C15A C16A H16A 119.7
C15C C16C C11C 120.9(3)
C15C C16C H16B 119.5
C11C C16C H16B 119.5
C15B C16B C11B 120.8(3)
C15B C16B H16C 119.6
C11B C16B H16C 119.6
C11 C16 C15 120.4(3)
C11 C16 H16D 119.8
C15 C16 H16D 119.8
C22A C21A C26A 118.0(3)
C22A C21A C2A 122.5(3)
C26A C21A C2A 119.4(3)
C22C C21C C26C 118.4(3)
C22C C21C C2C 121.9(3)
C26C C21C C2C 119.3(3)
C22B C21B C26B 117.4(3)
C22B C21B C2B 120.8(3)
C26B C21B C2B 121.9(3)
C22 C21 C26 118.2(3)
C22 C21 C2 120.1(3)
C26 C21 C2 121.3(3)
C23A C22A C21A 120.7(3)
C23A C22A H22A 119.6
C21A C22A H22A 119.6
C21C C22C C23C 120.3(3)
C21C C22C H22B 119.9
C23C C22C H22B 119.9
C21B C22B C23B 121.5(3)
C21B C22B H22C 119.3
C23B C22B H22C 119.3
C23 C22 C21 121.0(3)
C23 C22 H22D 119.5
C21 C22 H22D 119.5
C24A C23A C22A 120.4(3)
C24A C23A H23A 119.8
C22A C23A H23A 119.8
C24C C23C C22C 121.1(3)
C24C C23C H23B 119.5
C22C C23C H23B 119.5
C24B C23B C22B 120.3(3)
C24B C23B H23C 119.9
C22B C23B H23C 119.9
C22 C23 C24 120.6(3)
C22 C23 H23D 119.7
C24 C23 H23D 119.7
C23A C24A C25A 119.8(3)
C23A C24A H24A 120.1
C25A C24A H24A 120.1
C23C C24C C25C 118.8(3)
C23C C24C H24B 120.6
C25C C24C H24B 120.6
C25B C24B C23B 119.0(3)
C25B C24B H24C 120.5
C23B C24B H24C 120.5
C25 C24 C23 118.8(3)
C25 C24 H24D 120.6
C23 C24 H24D 120.6
C26A C25A C24A 119.9(3)
C26A C25A H25A 120.1
C24A C25A H25A 120.1
C26C C25C C24C 120.1(3)
C26C C25C H25B 120.0
C24C C25C H25B 120.0
C24B C25B C26B 121.1(3)
C24B C25B H25C 119.4
C26B C25B H25C 119.4
C24 C25 C26 120.7(3)
C24 C25 H25D 119.6
C26 C25 H25D 119.6
C25A C26A C21A 121.2(3)
C25A C26A H26A 119.4
C21A C26A H26A 119.4
C25C C26C C21C 121.4(3)
C25C C26C H26B 119.3
C21C C26C H26B 119.3
C35C C36C C31C 121.0(3)
C35C C36C H26C 119.5
C31C C36C H26C 119.5
C25B C26B C21B 120.6(3)
C25B C26B H26D 119.7
C21B C26B H26D 119.7
C21 C26 C25 120.6(3)
C21 C26 H26E 119.7
C25 C26 H26E 119.7
C36A C31A C32A 117.5(3)
C36A C31A C2A 123.1(3)
C32A C31A C2A 119.3(3)
C36C C31C C32C 118.1(3)
C36C C31C C2C 121.0(3)
C32C C31C C2C 120.7(3)
C32B C31B C36B 118.1(3)
C32B C31B C2B 122.1(3)
C36B C31B C2B 119.8(3)
C36 C31 C32 117.8(3)
C36 C31 C2 120.8(3)
C32 C31 C2 121.2(3)
C33A C32A C31A 122.3(3)
C33A C32A H32A 118.8
C31A C32A H32A 118.8
C33C C32C C31C 120.7(3)
C33C C32C H32B 119.6
C31C C32C H32B 119.6
C31B C32B C33B 120.9(3)
C31B C32B H32C 119.6
C33B C32B H32C 119.6
C33 C32 C31 121.1(3)
C33 C32 H32D 119.4
C31 C32 H32D 119.4
C34A C33A C32A 119.4(3)
C34A C33A H33A 120.3
C32A C33A H33A 120.3
C34C C33C C32C 120.1(3)
C34C C33C H33B 119.9
C32C C33C H33B 119.9
C34B C33B C32B 119.9(3)
C34B C33B H33C 120.1
C32B C33B H33C 120.1
C32 C33 C34 120.3(3)
C32 C33 H33D 119.8
C34 C33 H33D 119.8
C33A C34A C35A 119.7(3)
C33A C34A H34A 120.1
C35A C34A H34A 120.1
C35C C34C C33C 119.5(3)
C35C C34C H34B 120.2
C33C C34C H34B 120.2
C35B C34B C33B 120.1(3)
C35B C34B H34C 120.0
C33B C34B H34C 120.0
C35 C34 C33 118.9(3)
C35 C34 H34D 120.5
C33 C34 H34D 120.5
C34A C35A C36A 120.8(3)
C34A C35A H35A 119.6
C36A C35A H35A 119.6
C34C C35C C36C 120.4(3)
C34C C35C H35B 119.8
C36C C35C H35B 119.8
C34B C35B C36B 120.0(3)
C34B C35B H35C 120.0
C36B C35B H35C 120.0
C34 C35 C36 120.6(3)
C34 C35 H35D 119.7
C36 C35 H35D 119.7
C31A C36A C35A 120.2(3)
C31A C36A H36A 119.9
C35A C36A H36A 119.9
C35B C36B C31B 121.1(3)
C35B C36B H36B 119.4
C31B C36B H36B 119.4
C35 C36 C31 121.1(3)
C35 C36 H36C 119.4
C31 C36 H36C 119.4

loop_
_geom_bond_atom_site_label_1
_geom_bond_atom_site_label_2
_geom_bond_distance
Nd1 O2C 2.311(2)
Nd1 O2A 2.319(2)
Nd1 O2B 2.339(2)
Nd1 O2 2.379(2)
Nd1 C45 2.768(4)
Nd1 C43 2.815(4)
Nd1 Al1 2.9753(13)
Nd1 C41 3.044(3)
Nd1 H43A 2.5594
Nd1 H45B 2.5490
O1A C1A 1.256(4)
O1A Nd2 2.351(2)
C1A O2A 1.264(4)
C1A C2A 1.570(4)
O1C C1C 1.263(4)
O1C Nd2 2.370(2)
C1C O2C 1.260(3)
C1C C2C 1.561(4)
O1 C1 1.255(3)
O1 Nd2 2.310(2)
C1B O2B 1.252(3)
C1B O1B 1.264(3)
C1B C2B 1.564(4)
O1B Nd2 2.330(2)
C1 O2 1.259(3)
C1 C2 1.565(4)
Al1 C47 1.972(4)
Al1 C41 2.023(3)
Al1 C43 2.050(4)
Al1 C45 2.066(4)
Al2 C57 1.984(3)
Al2 C51 2.044(4)
Al2 C53 2.053(3)
Al2 C55 2.063(4)
Al2 Nd2 2.9444(13)
C41 C42 1.544(5)
C41 H41B 0.9600
C41 H41A 0.9599
C42 H42A 0.9800
C42 H42C 0.9800
C42 H42B 0.9800
C43 C44 1.534(5)
C43 H43A 0.9600
C43 H43B 0.9599
C44 H44C 0.9800
C44 H44B 0.9800
C44 H44A 0.9800
C45 C46 1.409(6)
C45 H45B 0.9600
C45 H45A 0.9600
C46 H46B 0.9800
C46 H46C 0.9800
C46 H46A 0.9800
C47 C48 1.507(6)
C47 H47B 0.9600
C47 H47A 0.9600
C48 H48C 0.9800
C48 H48B 0.9800
C48 H48A 0.9800
C51 C52 1.521(5)
C51 Nd2 2.897(3)
C51 H51A 0.9599
C51 H51B 0.9600
C52 H52A 0.9800
C52 H52C 0.9800
C52 H52B 0.9800
C53 C54' 1.5247(11)
C53 C54 1.5249(11)
C53 Nd2 2.939(3)
C53 H53B 0.9600
C53 H53A 0.9601
C54 H54A 0.9800
C54 H54B 0.9800
C54 H54C 0.9800
C54' H54D 0.9800
C54' H54E 0.9800
C54' H54F 0.9800
C55 C56 1.523(5)
C55 Nd2 2.863(3)
C55 H55A 0.9600
C55 H55C 0.9600
C56 H56A 0.9600
C56 H56C 0.9600
C56 H56B 0.9599
C57 C58 1.517(5)
C57 H57A 0.9600
C57 H57B 0.9599
C58 H58B 0.9600
C58 H58C 0.9600
C58 H58A 0.9600
Nd2 H53B 2.5468
Nd2 H55A 2.6021
C2A C21A 1.532(4)
C2A C11A 1.544(4)
C2A C31A 1.563(4)
C2C C21C 1.550(4)
C2C C31C 1.555(4)
C2C C11C 1.559(4)
C2 C21 1.548(4)
C2 C31 1.553(4)
C2 C11 1.562(4)
C2B C11B 1.537(4)
C2B C31B 1.555(4)
C2B C21B 1.558(4)
C11A C16A 1.398(4)
C11A C12A 1.411(4)
C11C C12C 1.384(4)
C11C C16C 1.391(4)
C11 C16 1.392(4)
C11 C12 1.404(5)
C11B C12B 1.395(4)
C11B C16B 1.406(4)
C12A C13A 1.384(5)
C12A H12A 0.9500
C12C C13C 1.401(5)
C12C H12B 0.9500
C12B C13B 1.400(4)
C12B H12C 0.9500
C12 C13 1.393(5)
C12 H12D 0.9500
C13A C14A 1.391(5)
C13A H13A 0.9500
C13C C14C 1.374(6)
C13C H13B 0.9500
C13B C14B 1.382(5)
C13B H13C 0.9500
C13 C14 1.383(6)
C13 H13D 0.9500
C14A C15A 1.374(5)
C14A H14A 0.9500
C14C C15C 1.383(5)
C14C H14B 0.9500
C14B C15B 1.392(5)
C14B H14C 0.9500
C14 C15 1.376(6)
C14 H14D 0.9500
C15A C16A 1.400(5)
C15A H15A 0.9500
C15C C16C 1.385(5)
C15C H15B 0.9500
C15B C16B 1.386(4)
C15B H15C 0.9500
C15 C16 1.396(5)
C15 H15D 0.9500
C16A H16A 0.9500
C16C H16B 0.9500
C16B H16C 0.9500
C16 H16D 0.9500
C21A C22A 1.393(4)
C21A C26A 1.398(4)
C21C C22C 1.391(4)
C21C C26C 1.395(4)
C21B C22B 1.391(4)
C21B C26B 1.407(4)
C21 C22 1.394(4)
C21 C26 1.397(4)
C22A C23A 1.390(5)
C22A H22A 0.9500
C22C C23C 1.395(4)
C22C H22B 0.9500
C22B C23B 1.404(4)
C22B H22C 0.9500
C22 C23 1.383(4)
C22 H22D 0.9500
C23A C24A 1.381(5)
C23A H23A 0.9500
C23C C24C 1.389(5)
C23C H23B 0.9500
C23B C24B 1.384(5)
C23B H23C 0.9500
C23 C24 1.399(5)
C23 H23D 0.9500
C24A C25A 1.385(5)
C24A H24A 0.9500
C24C C25C 1.394(5)
C24C H24B 0.9500
C24B C25B 1.376(5)
C24B H24C 0.9500
C24 C25 1.380(5)
C24 H24D 0.9500
C25A C26A 1.385(5)
C25A H25A 0.9500
C25C C26C 1.387(4)
C25C H25B 0.9500
C25B C26B 1.400(4)
C25B H25C 0.9500
C25 C26 1.398(4)
C25 H25D 0.9500
C26A H26A 0.9500
C26C H26B 0.9500
C36C C35C 1.386(4)
C36C C31C 1.394(4)
C36C H26C 0.9500
C26B H26D 0.9500
C26 H26E 0.9500
C31A C36A 1.389(4)
C31A C32A 1.397(4)
C31C C32C 1.396(4)
C31B C32B 1.393(4)
C31B C36B 1.410(4)
C31 C36 1.391(4)
C31 C32 1.399(4)
C32A C33A 1.387(4)
C32A H32A 0.9500
C32C C33C 1.393(5)
C32C H32B 0.9500
C32B C33B 1.399(4)
C32B H32C 0.9500
C32 C33 1.388(5)
C32 H32D 0.9500
C33A C34A 1.377(5)
C33A H33A 0.9500
C33C C34C 1.386(5)
C33C H33B 0.9500
C33B C34B 1.392(5)
C33B H33C 0.9500
C33 C34 1.392(5)
C33 H33D 0.9500
C34A C35A 1.379(5)
C34A H34A 0.9500
C34C C35C 1.381(5)
C34C H34B 0.9500
C34B C35B 1.384(5)
C34B H34C 0.9500
C34 C35 1.385(5)
C34 H34D 0.9500
C35A C36A 1.405(5)
C35A H35A 0.9500
C35C H35B 0.9500
C35B C36B 1.385(4)
C35B H35C 0.9500
C35 C36 1.389(4)
C35 H35D 0.9500
C36A H36A 0.9500
C36B H36B 0.9500
C36 H36C 0.9500

loop_
_geom_torsion_atom_site_label_1
_geom_torsion_atom_site_label_2
_geom_torsion_atom_site_label_3
_geom_torsion_atom_site_label_4
_geom_torsion
Nd2 O1A C1A O2A 10.6(5)
Nd2 O1A C1A C2A -168.73(18)
Nd2 O1C C1C O2C 3.8(4)
Nd2 O1C C1C C2C -172.49(18)
O2B C1B O1B Nd2 4.2(6)
C2B C1B O1B Nd2 -172.9(3)
Nd2 O1 C1 O2 12.3(8)
Nd2 O1 C1 C2 -164.2(4)
O2C Nd1 Al1 C47 133.2(7)
O2A Nd1 Al1 C47 -56.2(7)
O2B Nd1 Al1 C47 -141.8(7)
O2 Nd1 Al1 C47 39.8(7)
C45 Nd1 Al1 C47 48.3(7)
C43 Nd1 Al1 C47 -75.8(7)
C41 Nd1 Al1 C47 166.9(7)
O2C Nd1 Al1 C41 -33.64(12)
O2A Nd1 Al1 C41 136.92(13)
O2B Nd1 Al1 C41 51.32(12)
O2 Nd1 Al1 C41 -127.03(13)
C45 Nd1 Al1 C41 -118.53(18)
C43 Nd1 Al1 C41 117.33(17)
O2C Nd1 Al1 C43 -150.96(13)
O2A Nd1 Al1 C43 19.59(14)
O2B Nd1 Al1 C43 -66.01(13)
O2 Nd1 Al1 C43 115.64(14)
C45 Nd1 Al1 C43 124.14(19)
C41 Nd1 Al1 C43 -117.33(17)
O2C Nd1 Al1 C45 84.89(16)
O2A Nd1 Al1 C45 -104.55(16)
O2B Nd1 Al1 C45 169.85(15)
O2 Nd1 Al1 C45 -8.50(16)
C43 Nd1 Al1 C45 -124.14(19)
C41 Nd1 Al1 C45 118.53(18)
C47 Al1 C41 C42 34.7(3)
C43 Al1 C41 C42 -91.1(3)
C45 Al1 C41 C42 157.3(2)
Nd1 Al1 C41 C42 -147.9(3)
C47 Al1 C41 Nd1 -177.40(15)
C43 Al1 C41 Nd1 56.78(12)
C45 Al1 C41 Nd1 -54.89(13)
O2C Nd1 C41 C42 -123.8(5)
O2A Nd1 C41 C42 4.9(5)
O2B Nd1 C41 C42 -44.9(5)
O2 Nd1 C41 C42 167.2(4)
C45 Nd1 C41 C42 125.3(5)
C43 Nd1 C41 C42 46.5(5)
Al1 Nd1 C41 C42 86.0(5)
O2C Nd1 C41 Al1 150.16(11)
O2A Nd1 C41 Al1 -81.17(17)
O2B Nd1 C41 Al1 -130.90(11)
O2 Nd1 C41 Al1 81.15(14)
C45 Nd1 C41 Al1 39.30(12)
C43 Nd1 C41 Al1 -39.59(11)
C47 Al1 C43 C44 76.0(3)
C41 Al1 C43 C44 -154.8(3)
C45 Al1 C43 C44 -43.0(3)
Nd1 Al1 C43 C44 -93.4(3)
C47 Al1 C43 Nd1 169.35(14)
C41 Al1 C43 Nd1 -61.41(13)
C45 Al1 C43 Nd1 50.36(14)
O2C Nd1 C43 C44 168.2(2)
O2A Nd1 C43 C44 -52.5(2)
O2B Nd1 C43 C44 -129.3(2)
O2 Nd1 C43 C44 19.7(3)
C45 Nd1 C43 C44 76.1(2)
Al1 Nd1 C43 C44 111.7(3)
C41 Nd1 C43 C44 149.4(3)
O2C Nd1 C43 Al1 56.5(2)
O2A Nd1 C43 Al1 -164.23(11)
O2B Nd1 C43 Al1 118.98(11)
O2 Nd1 C43 Al1 -92.06(13)
C45 Nd1 C43 Al1 -35.60(12)
C41 Nd1 C43 Al1 37.61(10)
C47 Al1 C45 C46 90.8(4)
C41 Al1 C45 C46 -36.9(4)
C43 Al1 C45 C46 -148.5(4)
Nd1 Al1 C45 C46 -97.3(4)
C47 Al1 C45 Nd1 -171.95(13)
C41 Al1 C45 Nd1 60.38(14)
C43 Al1 C45 Nd1 -51.23(14)
O2C Nd1 C45 C46 2.1(3)
O2A Nd1 C45 C46 -138.6(3)
O2B Nd1 C45 C46 95.8(3)
O2 Nd1 C45 C46 -73.4(3)
C43 Nd1 C45 C46 149.4(3)
Al1 Nd1 C45 C46 114.3(3)
C41 Nd1 C45 C46 77.4(3)
O2C Nd1 C45 Al1 -112.14(12)
O2A Nd1 C45 Al1 107.15(12)
O2B Nd1 C45 Al1 -18.4(3)
O2 Nd1 C45 Al1 172.32(14)
C43 Nd1 C45 Al1 35.11(12)
C41 Nd1 C45 Al1 -36.82(11)
C41 Al1 C47 C48 -74.3(4)
C43 Al1 C47 C48 48.3(4)
C45 Al1 C47 C48 165.0(3)
Nd1 Al1 C47 C48 119.8(7)
C57 Al2 C51 C52 68.2(3)
C53 Al2 C51 C52 -57.6(3)
C55 Al2 C51 C52 -171.2(2)
Nd2 Al2 C51 C52 -114.0(3)
C57 Al2 C51 Nd2 -177.75(13)
C53 Al2 C51 Nd2 56.46(13)
C55 Al2 C51 Nd2 -57.19(12)
C57 Al2 C53 C54' 54.0(4)
C51 Al2 C53 C54' 178.2(4)
C55 Al2 C53 C54' -68.5(4)
Nd2 Al2 C53 C54' -126.0(4)
C57 Al2 C53 C54 88.8(19)
C51 Al2 C53 C54 -146.9(19)
C55 Al2 C53 C54 -33.7(19)
Nd2 Al2 C53 C54 -91.2(19)
C57 Al2 C53 Nd2 179.98(14)
C51 Al2 C53 Nd2 -55.78(13)
C55 Al2 C53 Nd2 57.49(11)
C57 Al2 C55 C56 76.4(3)
C51 Al2 C55 C56 -43.3(3)
C53 Al2 C55 C56 -160.3(3)
Nd2 Al2 C55 C56 -101.3(3)
C57 Al2 C55 Nd2 177.62(13)
C51 Al2 C55 Nd2 57.95(12)
C53 Al2 C55 Nd2 -59.01(11)
C51 Al2 C57 C58 39.4(4)
C53 Al2 C57 C58 163.8(3)
C55 Al2 C57 C58 -77.1(3)
Nd2 Al2 C57 C58 -17(3)
C1 O1 Nd2 O1B -12.2(6)
C1 O1 Nd2 O1A 58.8(6)
C1 O1 Nd2 O1C -83.4(6)
C1 O1 Nd2 C55 -151.9(6)
C1 O1 Nd2 C51 147.9(6)
C1 O1 Nd2 C53 111.8(6)
C1 O1 Nd2 Al2 159.3(5)
C1B O1B Nd2 O1 -2.4(4)
C1B O1B Nd2 O1A -73.4(4)
C1B O1B Nd2 O1C 68.3(4)
C1B O1B Nd2 C55 140.7(4)
C1B O1B Nd2 C51 -135.3(4)
C1B O1B Nd2 C53 -154.7(4)
C1B O1B Nd2 Al2 -174.1(4)
C1A O1A Nd2 O1 -64.3(3)
C1A O1A Nd2 O1B 57.0(3)
C1A O1A Nd2 O1C -4.4(3)
C1A O1A Nd2 C55 167.7(3)
C1A O1A Nd2 C51 -146.9(3)
C1A O1A Nd2 C53 142.6(3)
C1A O1A Nd2 Al2 175.5(3)
C1C O1C Nd2 O1 54.9(3)
C1C O1C Nd2 O1B -66.4(3)
C1C O1C Nd2 O1A -5.2(3)
C1C O1C Nd2 C55 179.4(3)
C1C O1C Nd2 C51 126.6(3)
C1C O1C Nd2 C53 -136.8(2)
C1C O1C Nd2 Al2 174.9(2)
C56 C55 Nd2 O1 1.6(3)
Al2 C55 Nd2 O1 -105.32(10)
C56 C55 Nd2 O1B -140.6(2)
Al2 C55 Nd2 O1B 112.52(10)
C56 C55 Nd2 O1A 118.4(2)
Al2 C55 Nd2 O1A 11.5(2)
C56 C55 Nd2 O1C -67.2(2)
Al2 C55 Nd2 O1C -174.12(11)
C56 C55 Nd2 C51 68.7(2)
Al2 C55 Nd2 C51 -38.21(10)
C56 C55 Nd2 C53 145.0(2)
Al2 C55 Nd2 C53 38.15(9)
C56 C55 Nd2 Al2 106.9(3)
C52 C51 Nd2 O1 -90.6(3)
Al2 C51 Nd2 O1 165.13(12)
C52 C51 Nd2 O1B 48.5(4)
Al2 C51 Nd2 O1B -55.8(2)
C52 C51 Nd2 O1A -11.6(3)
Al2 C51 Nd2 O1A -115.84(11)
C52 C51 Nd2 O1C -160.4(3)
Al2 C51 Nd2 O1C 95.29(12)
C52 C51 Nd2 C55 143.1(3)
Al2 C51 Nd2 C55 38.79(10)
C52 C51 Nd2 C53 68.9(3)
Al2 C51 Nd2 C53 -35.34(10)
C52 C51 Nd2 Al2 104.3(3)
C54' C53 Nd2 O1 171.9(3)
C54 C53 Nd2 O1 177.3(13)
Al2 C53 Nd2 O1 73.78(17)
C54' C53 Nd2 O1B -55.7(3)
C54 C53 Nd2 O1B -50.3(13)
Al2 C53 Nd2 O1B -153.85(10)
C54' C53 Nd2 O1A -135.5(3)
C54 C53 Nd2 O1A -130.1(13)
Al2 C53 Nd2 O1A 126.38(10)
C54' C53 Nd2 O1C 12.8(4)
C54 C53 Nd2 O1C 18.3(13)
Al2 C53 Nd2 O1C -85.28(13)
C54' C53 Nd2 C55 59.3(3)
C54 C53 Nd2 C55 64.7(13)
Al2 C53 Nd2 C55 -38.84(10)
C54' C53 Nd2 C51 133.6(3)
C54 C53 Nd2 C51 139.0(13)
Al2 C53 Nd2 C51 35.45(10)
C54' C53 Nd2 Al2 98.1(3)
C54 C53 Nd2 Al2 103.6(13)
C57 Al2 Nd2 O1 40(3)
C51 Al2 Nd2 O1 -17.39(14)
C53 Al2 Nd2 O1 -140.91(11)
C55 Al2 Nd2 O1 100.87(12)
C57 Al2 Nd2 O1B -149(3)
C51 Al2 Nd2 O1B 153.97(13)
C53 Al2 Nd2 O1B 30.44(12)
C55 Al2 Nd2 O1B -87.78(12)
C57 Al2 Nd2 O1A 125(3)
C51 Al2 Nd2 O1A 68.40(13)
C53 Al2 Nd2 O1A -55.12(11)
C55 Al2 Nd2 O1A -173.34(12)
C57 Al2 Nd2 O1C -55(3)
C51 Al2 Nd2 O1C -111.68(13)
C53 Al2 Nd2 O1C 124.80(11)
C55 Al2 Nd2 O1C 6.58(12)
C57 Al2 Nd2 C55 -61(3)
C51 Al2 Nd2 C55 -118.26(16)
C53 Al2 Nd2 C55 118.22(15)
C57 Al2 Nd2 C51 57(3)
C53 Al2 Nd2 C51 -123.52(15)
C55 Al2 Nd2 C51 118.26(16)
C57 Al2 Nd2 C53 -180(100)
C51 Al2 Nd2 C53 123.52(15)
C55 Al2 Nd2 C53 -118.22(15)
O1 C1 O2 Nd1 0.9(5)
C2 C1 O2 Nd1 177.40(18)
O2C Nd1 O2 C1 56.1(3)
O2A Nd1 O2 C1 -63.8(3)
O2B Nd1 O2 C1 -6.3(3)
C45 Nd1 O2 C1 165.7(3)
C43 Nd1 O2 C1 -139.8(3)
Al1 Nd1 O2 C1 171.5(2)
C41 Nd1 O2 C1 126.2(3)
O1A C1A C2A C21A -139.1(3)
O2A C1A C2A C21A 41.5(3)
O1A C1A C2A C11A -17.0(4)
O2A C1A C2A C11A 163.7(3)
O1A C1A C2A C31A 103.2(3)
O2A C1A C2A C31A -76.1(3)
O1A C1A O2A Nd1 -11.8(7)
C2A C1A O2A Nd1 167.6(3)
O2C Nd1 O2A C1A 5.8(5)
O2B Nd1 O2A C1A -63.4(5)
O2 Nd1 O2A C1A 78.6(5)
C45 Nd1 O2A C1A 143.1(5)
C43 Nd1 O2A C1A -151.9(5)
Al1 Nd1 O2A C1A -164.8(4)
C41 Nd1 O2A C1A -114.2(5)
O1C C1C O2C Nd1 1.8(7)
C2C C1C O2C Nd1 178.1(3)
O2A Nd1 O2C C1C -3.3(5)
O2B Nd1 O2C C1C 65.1(5)
O2 Nd1 O2C C1C -74.8(5)
C45 Nd1 O2C C1C -147.8(5)
C43 Nd1 O2C C1C 130.1(5)
Al1 Nd1 O2C C1C 168.2(5)
C41 Nd1 O2C C1C 147.5(5)
O2C C1C C2C C21C 33.0(3)
O1C C1C C2C C21C -150.6(3)
O2C C1C C2C C31C 153.4(2)
O1C C1C C2C C31C -30.2(4)
O2C C1C C2C C11C -86.2(3)
O1C C1C C2C C11C 90.3(3)
O1 C1 C2 C21 -25.9(4)
O2 C1 C2 C21 157.4(3)
O1 C1 C2 C31 -147.6(3)
O2 C1 C2 C31 35.7(4)
O1 C1 C2 C11 92.8(3)
O2 C1 C2 C11 -83.9(3)
O2B C1B C2B C11B 148.5(3)
O1B C1B C2B C11B -34.4(3)
O2B C1B C2B C31B -92.9(3)
O1B C1B C2B C31B 84.2(3)
O2B C1B C2B C21B 28.6(4)
O1B C1B C2B C21B -154.2(3)
O1B C1B O2B Nd1 -2.5(5)
C2B C1B O2B Nd1 174.50(19)
O2C Nd1 O2B C1B -59.1(3)
O2A Nd1 O2B C1B 62.1(3)
O2 Nd1 O2B C1B 4.1(4)
C45 Nd1 O2B C1B -161.1(3)
C43 Nd1 O2B C1B 149.0(3)
Al1 Nd1 O2B C1B -173.9(3)
C41 Nd1 O2B C1B -143.9(3)
C21A C2A C11A C16A 5.4(4)
C31A C2A C11A C16A 127.3(3)
C1A C2A C11A C16A -116.2(3)
C21A C2A C11A C12A -175.1(3)
C31A C2A C11A C12A -53.2(4)
C1A C2A C11A C12A 63.3(3)
C21C C2C C11C C12C 109.1(3)
C31C C2C C11C C12C -12.3(4)
C1C C2C C11C C12C -133.8(3)
C21C C2C C11C C16C -66.7(3)
C31C C2C C11C C16C 171.9(3)
C1C C2C C11C C16C 50.4(4)
C21 C2 C11 C16 -119.5(3)
C31 C2 C11 C16 2.0(4)
C1 C2 C11 C16 122.9(3)
C21 C2 C11 C12 58.2(3)
C31 C2 C11 C12 179.7(3)
C1 C2 C11 C12 -59.5(3)
C31B C2B C11B C12B 24.1(4)
C21B C2B C11B C12B -99.7(3)
C1B C2B C11B C12B 137.9(3)
C31B C2B C11B C16B -164.6(2)
C21B C2B C11B C16B 71.5(3)
C1B C2B C11B C16B -50.8(3)
C16A C11A C12A C13A -1.1(5)
C2A C11A C12A C13A 179.3(3)
C16C C11C C12C C13C -1.5(5)
C2C C11C C12C C13C -177.4(3)
C16B C11B C12B C13B -0.9(4)
C2B C11B C12B C13B 170.4(3)
C16 C11 C12 C13 -0.7(5)
C2 C11 C12 C13 -178.5(3)
C11A C12A C13A C14A 2.2(5)
C11C C12C C13C C14C 0.8(6)
C11B C12B C13B C14B 0.1(5)
C11 C12 C13 C14 -1.0(5)
C12A C13A C14A C15A -1.6(6)
C12C C13C C14C C15C 0.4(6)
C12B C13B C14B C15B 0.7(5)
C12 C13 C14 C15 2.1(5)
C13A C14A C15A C16A 0.0(6)
C13C C14C C15C C16C -0.7(6)
C13B C14B C15B C16B -0.7(5)
C13 C14 C15 C16 -1.6(5)
C12A C11A C16A C15A -0.5(5)
C2A C11A C16A C15A 179.0(3)
C14A C15A C16A C11A 1.1(5)
C14C C15C C16C C11C -0.1(6)
C12C C11C C16C C15C 1.2(5)
C2C C11C C16C C15C 177.1(3)
C14B C15B C16B C11B -0.1(5)
C12B C11B C16B C15B 0.9(4)
C2B C11B C16B C15B -170.6(3)
C12 C11 C16 C15 1.2(4)
C2 C11 C16 C15 178.9(3)
C14 C15 C16 C11 0.0(5)
C11A C2A C21A C22A -90.8(3)
C31A C2A C21A C22A 145.8(3)
C1A C2A C21A C22A 30.0(4)
C11A C2A C21A C26A 85.7(3)
C31A C2A C21A C26A -37.7(4)
C1A C2A C21A C26A -153.5(3)
C31C C2C C21C C22C 103.5(3)
C11C C2C C21C C22C -18.9(4)
C1C C2C C21C C22C -134.1(3)
C31C C2C C21C C26C -68.8(3)
C11C C2C C21C C26C 168.8(3)
C1C C2C C21C C26C 53.7(3)
C11B C2B C21B C22B 13.0(4)
C31B C2B C21B C22B -110.4(3)
C1B C2B C21B C22B 132.7(3)
C11B C2B C21B C26B -168.3(3)
C31B C2B C21B C26B 68.2(3)
C1B C2B C21B C26B -48.7(4)
C31 C2 C21 C22 74.9(3)
C11 C2 C21 C22 -162.8(3)
C1 C2 C21 C22 -48.6(4)
C31 C2 C21 C26 -98.4(3)
C11 C2 C21 C26 23.8(4)
C1 C2 C21 C26 138.1(3)
C26A C21A C22A C23A 2.2(5)
C2A C21A C22A C23A 178.7(3)
C26C C21C C22C C23C 0.0(4)
C2C C21C C22C C23C -172.4(3)
C26B C21B C22B C23B 2.0(4)
C2B C21B C22B C23B -179.3(3)
C26 C21 C22 C23 -1.4(5)
C2 C21 C22 C23 -175.0(3)
C21A C22A C23A C24A -1.2(5)
C21C C22C C23C C24C 0.7(5)
C21B C22B C23B C24B 0.9(5)
C21 C22 C23 C24 0.2(5)
C22A C23A C24A C25A -0.5(6)
C22C C23C C24C C25C -0.5(5)
C22B C23B C24B C25B -2.3(5)
C22 C23 C24 C25 1.1(5)
C23A C24A C25A C26A 1.1(6)
C23C C24C C25C C26C -0.3(5)
C23B C24B C25B C26B 0.6(5)
C23 C24 C25 C26 -1.2(5)
C24A C25A C26A C21A -0.1(6)
C22A C21A C26A C25A -1.6(5)
C2A C21A C26A C25A -178.2(3)
C24C C25C C26C C21C 0.9(5)
C22C C21C C26C C25C -0.8(5)
C2C C21C C26C C25C 171.8(3)
C24B C25B C26B C21B 2.4(5)
C22B C21B C26B C25B -3.7(5)
C2B C21B C26B C25B 177.7(3)
C22 C21 C26 C25 1.3(4)
C2 C21 C26 C25 174.8(3)
C24 C25 C26 C21 0.0(5)
C21A C2A C31A C36A 113.3(3)
C11A C2A C31A C36A -9.8(4)
C1A C2A C31A C36A -128.2(3)
C21A C2A C31A C32A -62.8(3)
C11A C2A C31A C32A 174.0(3)
C1A C2A C31A C32A 55.7(3)
C35C C36C C31C C32C -2.7(4)
C35C C36C C31C C2C -178.5(3)
C21C C2C C31C C36C -10.8(4)
C11C C2C C31C C36C 112.0(3)
C1C C2C C31C C36C -130.8(3)
C21C C2C C31C C32C 173.6(3)
C11C C2C C31C C32C -63.6(3)
C1C C2C C31C C32C 53.6(3)
C11B C2B C31B C32B -117.2(3)
C21B C2B C31B C32B 4.6(4)
C1B C2B C31B C32B 126.5(3)
C11B C2B C31B C36B 60.9(3)
C21B C2B C31B C36B -177.3(3)
C1B C2B C31B C36B -55.4(3)
C21 C2 C31 C36 11.3(4)
C11 C2 C31 C36 -111.1(3)
C1 C2 C31 C36 133.1(3)
C21 C2 C31 C32 -172.5(3)
C11 C2 C31 C32 65.1(3)
C1 C2 C31 C32 -50.7(4)
C36A C31A C32A C33A 2.3(5)
C2A C31A C32A C33A 178.6(3)
C36C C31C C32C C33C 3.5(4)
C2C C31C C32C C33C 179.2(3)
C36B C31B C32B C33B 0.7(4)
C2B C31B C32B C33B 178.8(3)
C36 C31 C32 C33 -0.8(5)
C2 C31 C32 C33 -177.1(3)
C31A C32A C33A C34A -0.1(5)
C31C C32C C33C C34C -1.7(5)
C31B C32B C33B C34B 0.1(5)
C31 C32 C33 C34 0.7(5)
C32A C33A C34A C35A -1.5(5)
C32C C33C C34C C35C -0.9(5)
C32B C33B C34B C35B -1.1(5)
C32 C33 C34 C35 -0.4(5)
C33A C34A C35A C36A 0.8(6)
C33C C34C C35C C36C 1.7(5)
C31C C36C C35C C34C 0.2(5)
C33B C34B C35B C36B 1.2(5)
C33 C34 C35 C36 0.2(5)
C32A C31A C36A C35A -3.0(5)
C2A C31A C36A C35A -179.1(3)
C34A C35A C36A C31A 1.5(5)
C34B C35B C36B C31B -0.3(5)
C32B C31B C36B C35B -0.7(4)
C2B C31B C36B C35B -178.8(3)
C34 C35 C36 C31 -0.4(5)
C32 C31 C36 C35 0.7(4)
C2 C31 C36 C35 177.0(3)
